data_7022657
loop_
_publ_author_name
'Wang, Kai-Yao'
'Ye, Dong'
'Zhou, Liu-Jiang'
'Feng, Mei-Ling'
'Huang, Xiao-Ying'

_publ_section_title
;
 Novel mercury selenidoantimonates with structures ranging from
 one-dimensional ribbon to three-dimensional open-framework.
;
_journal_issue 15
_journal_name_full 'Dalton transactions (Cambridge, England : 2003)'
_journal_page_first 5454
_journal_page_last 5461
_journal_paper_doi 10.1039/c3dt32676d
_journal_volume 42
_journal_year 2013
_chemical_formula_moiety 'Hg2 Sb2 Se6, C8 H26 N6 Ni'
_chemical_formula_sum 'C8 H26 Hg2 N6 Ni Sb2 Se6'
_chemical_formula_weight 1383.50
_chemical_name_systematic
;
?
;
_space_group_IT_number 33
_symmetry_cell_setting orthorhombic
_symmetry_space_group_name_Hall 'P 2c -2n'
_symmetry_space_group_name_H-M 'P n a 21'
_atom_sites_solution_hydrogens geom
_atom_sites_solution_primary direct
_atom_sites_solution_secondary difmap
_audit_creation_method SHELXL-97
_cell_angle_alpha 90.00
_cell_angle_beta 90.00
_cell_angle_gamma 90.00
_cell_formula_units_Z 4
_cell_length_a 15.1754(5)
_cell_length_b 7.9178(3)
_cell_length_c 20.6589(11)
_cell_measurement_reflns_used 1333
_cell_measurement_temperature 296(2)
_cell_measurement_theta_max 29.1995
_cell_measurement_theta_min 2.3803
_cell_volume 2482.29(18)
_computing_cell_refinement 'CrysAlis CCD (Oxford Diffraction, 2006)'
_computing_data_collection 'CrysAlis CCD (Oxford Diffraction, 2006)'
_computing_data_reduction 'CrysAlis RED (Oxford Diffraction, 2006)'
_computing_molecular_graphics 'DIAMOND. Version 3.0. Crystal Impact'
_computing_publication_material 'Windows Word 2003'
_computing_structure_refinement 'SHELXL-97 (Sheldrick, 1997)'
_computing_structure_solution 'SHELXS-97 (Sheldrick, 1990)'
_diffrn_ambient_temperature 296(2)
_diffrn_detector_area_resol_mean 16.2083
_diffrn_measured_fraction_theta_full 0.990
_diffrn_measured_fraction_theta_max 0.990
_diffrn_measurement_device_type 'Xcalibur, Eos'
_diffrn_measurement_method '\w scans'
_diffrn_radiation_monochromator graphite
_diffrn_radiation_source 'fine-focus sealed tube'
_diffrn_radiation_type MoK\a
_diffrn_radiation_wavelength 0.71073
_diffrn_reflns_av_R_equivalents 0.0706
_diffrn_reflns_av_sigmaI/netI 0.1165
_diffrn_reflns_limit_h_max 14
_diffrn_reflns_limit_h_min -19
_diffrn_reflns_limit_k_max 9
_diffrn_reflns_limit_k_min -10
_diffrn_reflns_limit_l_max 26
_diffrn_reflns_limit_l_min -24
_diffrn_reflns_number 6605
_diffrn_reflns_theta_full 26.99
_diffrn_reflns_theta_max 26.99
_diffrn_reflns_theta_min 2.68
_exptl_absorpt_coefficient_mu 24.026
_exptl_absorpt_correction_T_max 1.00000
_exptl_absorpt_correction_T_min 0.74846
_exptl_absorpt_correction_type multi-scan
_exptl_absorpt_process_details 'CrysAlis CCD; Oxford, 2006'
_exptl_crystal_colour brown
_exptl_crystal_density_diffrn 3.702
_exptl_crystal_density_method 'not measured'
_exptl_crystal_description sheet
_exptl_crystal_F_000 2440
_exptl_crystal_size_max 0.08
_exptl_crystal_size_mid 0.07
_exptl_crystal_size_min 0.02
_refine_diff_density_max 2.256
_refine_diff_density_min -2.190
_refine_diff_density_rms 0.356
_refine_ls_abs_structure_details 'Flack H D (1983), Acta Cryst. A39, 876-881'
_refine_ls_abs_structure_Flack -0.014(13)
_refine_ls_extinction_method none
_refine_ls_goodness_of_fit_ref 1.004
_refine_ls_hydrogen_treatment constr
_refine_ls_matrix_type full
_refine_ls_number_parameters 226
_refine_ls_number_reflns 3939
_refine_ls_number_restraints 85
_refine_ls_restrained_S_all 0.995
_refine_ls_R_factor_all 0.0881
_refine_ls_R_factor_gt 0.0587
_refine_ls_shift/su_max 0.000
_refine_ls_shift/su_mean 0.000
_refine_ls_structure_factor_coef Fsqd
_refine_ls_weighting_details 'calc w=1/[\s^2^(Fo^2^)+(0.0150P)^2^+0.0000P] where P=(Fo^2^+2Fc^2^)/3'
_refine_ls_weighting_scheme calc
_refine_ls_wR_factor_gt 0.0914
_refine_ls_wR_factor_ref 0.1024
_reflns_number_gt 2880
_reflns_number_total 3939
_reflns_threshold_expression >2sigma(I)
_cod_data_source_file c3dt32676d.txt
_cod_data_source_block compound-4-KW3-11E
_cod_database_code 7022657

loop_
_symmetry_equiv_pos_as_xyz
'x, y, z'
'-x, -y, z+1/2'
'x+1/2, -y+1/2, z'
'-x+1/2, y+1/2, z+1/2'

loop_
_atom_site_label
_atom_site_type_symbol
_atom_site_fract_x
_atom_site_fract_y
_atom_site_fract_z
_atom_site_U_iso_or_equiv
_atom_site_adp_type
_atom_site_occupancy
_atom_site_symmetry_multiplicity
_atom_site_calc_flag
_atom_site_refinement_flags
Hg1 Hg 0.40106(6) 0.17549(12) 0.33538(7) 0.0363(3) Uani 1 1 d .
Hg2 Hg 0.20424(6) 0.88813(11) 0.34008(6) 0.0347(3) Uani 1 1 d .
Sb1 Sb 0.44059(10) 0.6703(2) 0.32473(9) 0.0238(4) Uani 1 1 d .
Sb2 Sb 0.16111(9) 0.40317(19) 0.35646(8) 0.0210(4) Uani 1 1 d .
Se1 Se 0.51936(18) 0.1427(5) 0.42194(17) 0.0540(10) Uani 1 1 d .
Se2 Se 0.36256(16) 0.4330(3) 0.26244(14) 0.0267(6) Uani 1 1 d .
Se3 Se 0.24472(16) 0.1539(3) 0.40987(13) 0.0230(6) Uani 1 1 d .
Se4 Se 0.08484(14) 0.7889(3) 0.26092(14) 0.0276(6) Uani 1 1 d .
Se5 Se 0.22462(17) 0.6373(3) 0.42678(15) 0.0308(7) Uani 1 1 d .
Se6 Se 0.35871(15) 0.9012(3) 0.26234(14) 0.0232(6) Uani 1 1 d .
Ni1 Ni 0.4576(2) 0.6035(4) 0.57384(17) 0.0201(8) Uani 1 1 d .
N1 N 0.3802(12) 0.434(2) 0.5209(11) 0.033(6) Uani 1 1 d U
H1C H 0.3597 0.4856 0.4852 0.040 Uiso 1 1 calc R
H1D H 0.4136 0.3460 0.5084 0.040 Uiso 1 1 calc R
N2 N 0.3517(12) 0.578(2) 0.6381(10) 0.022(5) Uani 1 1 d U
H2C H 0.3670 0.4953 0.6665 0.027 Uiso 1 1 calc R
N3 N 0.4933(13) 0.795(2) 0.6422(10) 0.031(6) Uani 1 1 d U
H3C H 0.5478 0.7710 0.6580 0.037 Uiso 1 1 calc R
N4 N 0.4085(13) 0.818(2) 0.5223(11) 0.038(6) Uani 1 1 d U
H4C H 0.4382 0.8297 0.4848 0.045 Uiso 1 1 calc R
H4D H 0.3512 0.8025 0.5129 0.045 Uiso 1 1 calc R
N5 N 0.5332(13) 0.417(2) 0.6239(10) 0.027(5) Uani 1 1 d U
H5C H 0.5465 0.4544 0.6639 0.032 Uiso 1 1 calc R
H5D H 0.5015 0.3216 0.6279 0.032 Uiso 1 1 calc R
N6 N 0.5744(12) 0.598(2) 0.5149(10) 0.030(5) Uani 1 1 d U
H6C H 0.5670 0.5278 0.4811 0.036 Uiso 1 1 calc R
H6D H 0.5866 0.7020 0.4996 0.036 Uiso 1 1 calc R
C1 C 0.3060(14) 0.373(3) 0.5596(12) 0.025(6) Uani 1 1 d U
H1A H 0.3240 0.2766 0.5856 0.030 Uiso 1 1 calc R
H1B H 0.2581 0.3377 0.5316 0.030 Uiso 1 1 calc R
C2 C 0.2766(16) 0.516(3) 0.6028(14) 0.033(7) Uani 1 1 d U
H2A H 0.2514 0.6059 0.5768 0.040 Uiso 1 1 calc R
H2B H 0.2319 0.4764 0.6327 0.040 Uiso 1 1 calc R
C3 C 0.3408(15) 0.736(3) 0.6775(14) 0.033(7) Uani 1 1 d U
H3A H 0.3107 0.8215 0.6523 0.040 Uiso 1 1 calc R
H3B H 0.3058 0.7122 0.7157 0.040 Uiso 1 1 calc R
C4 C 0.4302(14) 0.798(3) 0.6970(13) 0.033(7) Uani 1 1 d U
H4A H 0.4251 0.9128 0.7133 0.039 Uiso 1 1 calc R
H4B H 0.4527 0.7282 0.7318 0.039 Uiso 1 1 calc R
C5 C 0.499(2) 0.951(4) 0.6052(17) 0.052(9) Uani 1 1 d U
H5A H 0.5521 0.9498 0.5790 0.063 Uiso 1 1 calc R
H5B H 0.5026 1.0464 0.6346 0.063 Uiso 1 1 calc R
C6 C 0.4193(17) 0.970(3) 0.5619(16) 0.048(8) Uani 1 1 d U
H6A H 0.3671 0.9879 0.5881 0.058 Uiso 1 1 calc R
H6B H 0.4267 1.0680 0.5341 0.058 Uiso 1 1 calc R
C7 C 0.6147(15) 0.382(3) 0.5881(15) 0.036(7) Uani 1 1 d U
H7A H 0.6038 0.2956 0.5556 0.043 Uiso 1 1 calc R
H7B H 0.6595 0.3400 0.6175 0.043 Uiso 1 1 calc R
C8 C 0.6458(16) 0.539(3) 0.5564(15) 0.039(7) Uani 1 1 d U
H8A H 0.6600 0.6233 0.5887 0.046 Uiso 1 1 calc R
H8B H 0.6981 0.5162 0.5308 0.046 Uiso 1 1 calc R

loop_
_atom_site_aniso_label
_atom_site_aniso_U_11
_atom_site_aniso_U_22
_atom_site_aniso_U_33
_atom_site_aniso_U_23
_atom_site_aniso_U_13
_atom_site_aniso_U_12
Hg1 0.0261(5) 0.0252(6) 0.0576(9) 0.0052(6) -0.0016(7) -0.0009(4)
Hg2 0.0323(5) 0.0266(6) 0.0454(8) 0.0031(6) -0.0090(6) -0.0091(5)
Sb1 0.0256(8) 0.0235(9) 0.0222(11) -0.0004(8) 0.0002(9) 0.0024(7)
Sb2 0.0213(7) 0.0191(9) 0.0227(11) -0.0018(8) -0.0033(8) 0.0001(7)
Se1 0.0220(14) 0.101(3) 0.039(2) -0.012(2) 0.0047(15) 0.0009(17)
Se2 0.0310(13) 0.0181(14) 0.0309(17) 0.0027(13) 0.0030(14) -0.0052(11)
Se3 0.0238(12) 0.0160(14) 0.0292(17) -0.0008(11) 0.0024(13) 0.0009(11)
Se4 0.0187(12) 0.0329(16) 0.0312(17) 0.0012(13) -0.0039(14) 0.0013(12)
Se5 0.0414(15) 0.0155(14) 0.0355(18) -0.0006(12) -0.0121(14) -0.0007(12)
Se6 0.0226(12) 0.0183(14) 0.0288(17) -0.0012(13) 0.0021(13) 0.0035(11)
Ni1 0.0242(16) 0.0116(17) 0.025(2) -0.0011(14) -0.0001(15) -0.0016(15)
N1 0.032(8) 0.030(9) 0.039(10) -0.003(8) -0.006(8) 0.003(7)
N2 0.024(8) 0.020(8) 0.023(9) 0.006(7) -0.004(7) 0.002(7)
N3 0.035(8) 0.026(9) 0.031(9) -0.002(7) 0.001(8) -0.004(7)
N4 0.043(9) 0.034(9) 0.037(10) 0.009(8) -0.004(8) 0.002(8)
N5 0.024(8) 0.029(9) 0.026(9) 0.006(7) 0.003(7) 0.003(7)
N6 0.045(9) 0.026(8) 0.018(9) 0.002(7) 0.004(8) 0.004(8)
C1 0.033(9) 0.024(9) 0.019(9) -0.003(8) -0.004(8) -0.001(8)
C2 0.030(9) 0.030(10) 0.040(10) -0.006(8) 0.001(8) 0.000(8)
C3 0.034(9) 0.034(10) 0.032(10) 0.003(8) 0.002(8) 0.007(8)
C4 0.036(9) 0.033(10) 0.029(10) -0.005(8) 0.012(8) 0.001(8)
C5 0.059(11) 0.047(12) 0.051(12) -0.001(9) 0.005(9) -0.008(9)
C6 0.057(11) 0.036(11) 0.051(12) 0.003(9) 0.005(9) 0.005(9)
C7 0.030(9) 0.038(10) 0.039(11) 0.004(8) 0.007(8) 0.004(8)
C8 0.036(10) 0.037(10) 0.043(11) 0.000(9) 0.002(9) -0.004(8)

loop_
_atom_type_symbol
_atom_type_description
_atom_type_scat_dispersion_real
_atom_type_scat_dispersion_imag
_atom_type_scat_source
C C 0.0033 0.0016 'International Tables Vol C Tables 4.2.6.8 and 6.1.1.4'
H H 0.0000 0.0000 'International Tables Vol C Tables 4.2.6.8 and 6.1.1.4'
N N 0.0061 0.0033 'International Tables Vol C Tables 4.2.6.8 and 6.1.1.4'
Ni Ni 0.3393 1.1124 'International Tables Vol C Tables 4.2.6.8 and 6.1.1.4'
Se Se -0.0929 2.2259 'International Tables Vol C Tables 4.2.6.8 and 6.1.1.4'
Sb Sb -0.5866 1.5461 'International Tables Vol C Tables 4.2.6.8 and 6.1.1.4'
Hg Hg -2.3894 9.2266 'International Tables Vol C Tables 4.2.6.8 and 6.1.1.4'

loop_
_geom_angle_atom_site_label_1
_geom_angle_atom_site_label_2
_geom_angle_atom_site_label_3
_geom_angle
_geom_angle_site_symmetry_1
_geom_angle_site_symmetry_3
Se1 Hg1 Se2 130.14(11) . .
Se1 Hg1 Se6 118.32(10) . 1_545
Se2 Hg1 Se6 104.55(10) . 1_545
Se1 Hg1 Se3 101.70(10) . .
Se2 Hg1 Se3 100.02(8) . .
Se6 Hg1 Se3 93.16(8) 1_545 .
Se4 Hg2 Se3 139.61(9) . 1_565
Se4 Hg2 Se5 106.23(9) . .
Se3 Hg2 Se5 101.48(9) 1_565 .
Se4 Hg2 Se6 103.50(9) . .
Se3 Hg2 Se6 95.06(8) 1_565 .
Se5 Hg2 Se6 107.93(8) . .
Se6 Sb1 Se2 92.66(10) . .
Se6 Sb1 Se4 93.75(10) . 3_565
Se2 Sb1 Se4 103.14(10) . 3_565
Se5 Sb2 Se1 96.88(12) . 3_455
Se5 Sb2 Se3 97.26(10) . .
Se1 Sb2 Se3 94.47(11) 3_455 .
Hg1 Se1 Sb2 103.59(13) . 3
Sb1 Se2 Hg1 100.35(10) . .
Sb2 Se3 Hg2 105.20(10) . 1_545
Sb2 Se3 Hg1 97.62(9) . .
Hg2 Se3 Hg1 86.91(8) 1_545 .
Hg2 Se4 Sb1 103.63(11) . 3_465
Sb2 Se5 Hg2 96.55(10) . .
Sb1 Se6 Hg1 100.15(10) . 1_565
Sb1 Se6 Hg2 95.15(9) . .
Hg1 Se6 Hg2 84.87(8) 1_565 .
N1 Ni1 N2 80.8(8) . .
N1 Ni1 N5 96.4(8) . .
N2 Ni1 N5 92.2(7) . .
N1 Ni1 N4 93.0(8) . .
N2 Ni1 N4 97.1(8) . .
N5 Ni1 N4 167.7(8) . .
N1 Ni1 N3 160.2(8) . .
N2 Ni1 N3 81.0(8) . .
N5 Ni1 N3 92.0(8) . .
N4 Ni1 N3 81.6(8) . .
N1 Ni1 N6 98.9(8) . .
N2 Ni1 N6 171.7(8) . .
N5 Ni1 N6 79.5(7) . .
N4 Ni1 N6 91.2(8) . .
N3 Ni1 N6 100.3(8) . .
C1 N1 Ni1 111.1(16) . .
C1 N1 H1C 109.4 . .
Ni1 N1 H1C 109.4 . .
C1 N1 H1D 109.4 . .
Ni1 N1 H1D 109.4 . .
H1C N1 H1D 108.0 . .
C2 N2 C3 118.3(18) . .
C2 N2 Ni1 108.6(15) . .
C3 N2 Ni1 110.5(14) . .
C2 N2 H2C 106.3 . .
C3 N2 H2C 106.3 . .
Ni1 N2 H2C 106.3 . .
C5 N3 C4 115(2) . .
C5 N3 Ni1 105.7(17) . .
C4 N3 Ni1 110.5(15) . .
C5 N3 H3C 108.4 . .
C4 N3 H3C 108.4 . .
Ni1 N3 H3C 108.4 . .
C6 N4 Ni1 109.6(18) . .
C6 N4 H4C 109.7 . .
Ni1 N4 H4C 109.7 . .
C6 N4 H4D 109.7 . .
Ni1 N4 H4D 109.7 . .
H4C N4 H4D 108.2 . .
C7 N5 Ni1 109.8(15) . .
C7 N5 H5C 109.7 . .
Ni1 N5 H5C 109.7 . .
C7 N5 H5D 109.7 . .
Ni1 N5 H5D 109.7 . .
H5C N5 H5D 108.2 . .
C8 N6 Ni1 106.5(16) . .
C8 N6 H6C 110.4 . .
Ni1 N6 H6C 110.4 . .
C8 N6 H6D 110.4 . .
Ni1 N6 H6D 110.4 . .
H6C N6 H6D 108.6 . .
N1 C1 C2 107.5(19) . .
N1 C1 H1A 110.2 . .
C2 C1 H1A 110.2 . .
N1 C1 H1B 110.2 . .
C2 C1 H1B 110.2 . .
H1A C1 H1B 108.5 . .
N2 C2 C1 108.9(19) . .
N2 C2 H2A 109.9 . .
C1 C2 H2A 109.9 . .
N2 C2 H2B 109.9 . .
C1 C2 H2B 109.9 . .
H2A C2 H2B 108.3 . .
C4 C3 N2 108.7(19) . .
C4 C3 H3A 109.9 . .
N2 C3 H3A 109.9 . .
C4 C3 H3B 109.9 . .
N2 C3 H3B 109.9 . .
H3A C3 H3B 108.3 . .
N3 C4 C3 112(2) . .
N3 C4 H4A 109.2 . .
C3 C4 H4A 109.2 . .
N3 C4 H4B 109.2 . .
C3 C4 H4B 109.2 . .
H4A C4 H4B 107.9 . .
N3 C5 C6 110(2) . .
N3 C5 H5A 109.6 . .
C6 C5 H5A 109.6 . .
N3 C5 H5B 109.6 . .
C6 C5 H5B 109.6 . .
H5A C5 H5B 108.1 . .
N4 C6 C5 110(2) . .
N4 C6 H6A 109.8 . .
C5 C6 H6A 109.8 . .
N4 C6 H6B 109.8 . .
C5 C6 H6B 109.8 . .
H6A C6 H6B 108.2 . .
N5 C7 C8 109(2) . .
N5 C7 H7A 109.8 . .
C8 C7 H7A 109.8 . .
N5 C7 H7B 109.8 . .
C8 C7 H7B 109.8 . .
H7A C7 H7B 108.3 . .
N6 C8 C7 107(2) . .
N6 C8 H8A 110.3 . .
C7 C8 H8A 110.3 . .
N6 C8 H8B 110.3 . .
C7 C8 H8B 110.3 . .
H8A C8 H8B 108.6 . .

loop_
_geom_bond_atom_site_label_1
_geom_bond_atom_site_label_2
_geom_bond_distance
_geom_bond_site_symmetry_2
Hg1 Se1 2.547(3) .
Hg1 Se2 2.602(3) .
Hg1 Se6 2.721(3) 1_545
Hg1 Se3 2.833(3) .
Hg2 Se4 2.564(3) .
Hg2 Se3 2.623(3) 1_565
Hg2 Se5 2.692(3) .
Hg2 Se6 2.843(3) .
Sb1 Se6 2.559(3) .
Sb1 Se2 2.567(3) .
Sb1 Se4 2.576(3) 3_565
Sb2 Se5 2.545(3) .
Sb2 Se1 2.567(3) 3_455
Sb2 Se3 2.593(3) .
Se1 Sb2 2.567(3) 3
Se3 Hg2 2.623(3) 1_545
Se4 Sb1 2.576(3) 3_465
Se6 Hg1 2.721(3) 1_565
Ni1 N1 2.09(2) .
Ni1 N2 2.09(2) .
Ni1 N5 2.137(18) .
Ni1 N4 2.14(2) .
Ni1 N3 2.14(2) .
Ni1 N6 2.151(19) .
N1 C1 1.46(3) .
N1 H1C 0.9000 .
N1 H1D 0.9000 .
N2 C2 1.44(3) .
N2 C3 1.50(3) .
N2 H2C 0.9100 .
N3 C5 1.45(3) .
N3 C4 1.48(3) .
N3 H3C 0.9100 .
N4 C6 1.47(3) .
N4 H4C 0.9000 .
N4 H4D 0.9000 .
N5 C7 1.47(3) .
N5 H5C 0.9000 .
N5 H5D 0.9000 .
N6 C8 1.46(3) .
N6 H6C 0.9000 .
N6 H6D 0.9000 .
C1 C2 1.51(3) .
C1 H1A 0.9700 .
C1 H1B 0.9700 .
C2 H2A 0.9700 .
C2 H2B 0.9700 .
C3 C4 1.50(3) .
C3 H3A 0.9700 .
C3 H3B 0.9700 .
C4 H4A 0.9700 .
C4 H4B 0.9700 .
C5 C6 1.51(4) .
C5 H5A 0.9700 .
C5 H5B 0.9700 .
C6 H6A 0.9700 .
C6 H6B 0.9700 .
C7 C8 1.48(3) .
C7 H7A 0.9700 .
C7 H7B 0.9700 .
C8 H8A 0.9700 .
C8 H8B 0.9700 .

loop_
_geom_hbond_atom_site_label_D
_geom_hbond_atom_site_label_H
_geom_hbond_atom_site_label_A
_geom_hbond_distance_DH
_geom_hbond_distance_HA
_geom_hbond_distance_DA
_geom_hbond_angle_DHA
_geom_hbond_site_symmetry_A
N1 H1C Se5 0.90 2.66 3.46(2) 147.4 .
N1 H1D Se1 0.90 2.89 3.74(2) 157.2 .
N2 H2C Se4 0.91 2.65 3.551(19) 171.8 4_545
N3 H3C Se2 0.91 3.02 3.77(2) 141.3 2_665
N4 H4D Se5 0.90 2.93 3.70(2) 145.6 .
N4 H4C Se1 0.90 3.06 3.71(2) 130.7 1_565
N5 H5C Se2 0.90 2.62 3.48(2) 160.8 2_665
N5 H5D Se4 0.90 3.06 3.50(2) 112.5 4_545
N6 H6D Se5 0.90 2.88 3.591(19) 137.4 3_565
C1 H1B Se3 0.97 2.91 3.67(2) 135.3 .
C6 H6B Se1 0.97 2.77 3.54(3) 136.4 1_565
C8 H8B Se3 0.97 2.93 3.71(3) 138.3 3
